data_4350302
loop_
_publ_author_name
'Kajiwara, Takashi'
'Katagiri, Kensuke'
'Hasegawa, Miki'
'Ishii, Ayumi'
'Ferbinteanu, Marilena'
'Takaishi, Shinya'
'Ito, Tasuku'
'Yamashita, Masahiro'
'Iki, Nobuhiko'

_publ_section_title
;
 Conformation-controlled luminescent properties of lanthanide clusters
 containing p-tert-butylsulfonylcalix[4]arene.
;
_journal_issue 13
_journal_name_full 'Inorganic chemistry'
_journal_page_first 4880
_journal_page_last 4882
_journal_paper_doi 10.1021/ic060397t
_journal_volume 45
_journal_year 2006
_chemical_formula_sum 'C170 H290 Eu4 N10 O42 S8'
_chemical_formula_weight 4010.44
_space_group_IT_number 86
_space_group_name_Hall '-P 4bc'
_space_group_name_H-M_alt 'P 42/n :2'
_symmetry_cell_setting tetragonal
_symmetry_space_group_name_H-M 'P 42/n :2'
_atom_sites_solution_hydrogens geom
_atom_sites_solution_primary direct
_atom_sites_solution_secondary difmap
_audit_creation_method SHELXL-97
_cell_angle_alpha 90.00
_cell_angle_beta 90.00
_cell_angle_gamma 90.00
_cell_formula_units_Z 2
_cell_length_a 17.6531(13)
_cell_length_b 17.6531(13)
_cell_length_c 31.496(3)
_cell_measurement_temperature 100(2)
_cell_volume 9815.2(14)
_computing_cell_refinement 'Bruker SMART'
_computing_data_collection 'Bruker SMART'
_computing_data_reduction 'Bruker SHELXTL'
_computing_molecular_graphics 'Bruker SHELXTL'
_computing_publication_material 'Bruker SHELXTL'
_computing_structure_refinement 'SHELXL-97 (Sheldrick, 1997)'
_computing_structure_solution 'SHELXS-97 (Sheldrick, 1990)'
_diffrn_ambient_temperature 100(2)
_diffrn_measured_fraction_theta_full 0.979
_diffrn_measured_fraction_theta_max 0.979
_diffrn_radiation_monochromator graphite
_diffrn_radiation_source 'fine-focus sealed tube'
_diffrn_radiation_type MoK\a
_diffrn_radiation_wavelength 0.71073
_diffrn_reflns_av_R_equivalents 0.2464
_diffrn_reflns_av_sigmaI/netI 0.4401
_diffrn_reflns_limit_h_max 20
_diffrn_reflns_limit_h_min -16
_diffrn_reflns_limit_k_max 16
_diffrn_reflns_limit_k_min -20
_diffrn_reflns_limit_l_max 36
_diffrn_reflns_limit_l_min -30
_diffrn_reflns_number 38839
_diffrn_reflns_theta_full 25.05
_diffrn_reflns_theta_max 25.05
_diffrn_reflns_theta_min 1.73
_exptl_absorpt_coefficient_mu 1.417
_exptl_absorpt_correction_T_max 0.8713
_exptl_absorpt_correction_T_min 0.7647
_exptl_crystal_density_diffrn 1.357
_exptl_crystal_density_method 'not measured'
_exptl_crystal_F_000 4192
_exptl_crystal_size_max 0.20
_exptl_crystal_size_mid 0.15
_exptl_crystal_size_min 0.10
_refine_diff_density_max 0.751
_refine_diff_density_min -0.800
_refine_diff_density_rms 0.110
_refine_ls_extinction_method none
_refine_ls_goodness_of_fit_ref 0.627
_refine_ls_hydrogen_treatment mixed
_refine_ls_matrix_type full
_refine_ls_number_parameters 532
_refine_ls_number_reflns 8512
_refine_ls_number_restraints 0
_refine_ls_restrained_S_all 0.627
_refine_ls_R_factor_all 0.2096
_refine_ls_R_factor_gt 0.0572
_refine_ls_shift/su_max 2.394
_refine_ls_shift/su_mean 0.186
_refine_ls_structure_factor_coef Fsqd
_refine_ls_weighting_details 'calc w=1/[\s^2^(Fo^2^)+(0.0000P)^2^+0.0000P] where P=(Fo^2^+2Fc^2^)/3'
_refine_ls_weighting_scheme calc
_refine_ls_wR_factor_gt 0.0798
_refine_ls_wR_factor_ref 0.1024
_reflns_number_gt 2660
_reflns_number_total 8512
_reflns_threshold_expression >2sigma(I)
_cod_data_source_file ic060397tsi20060309_041651.cif
_cod_data_source_block eu4_cluster
_cod_depositor_comments
;
The following automatic conversions were performed:

data name '_atom_site_symetry_multiplicity' was replaced with
'_atom_site_symmetry_multiplicity' as specified in the replacement
file
'/home/saulius/struct/COD-crude-data/automatic-downloads/DataCite-retrospective/ACS/depositions/lib/lists/replacement-tags.lst'.

Automatic conversion script
Id: cif_correct_tags 6909 2019-04-08 15:41:33Z antanas 

The following automatic conversions were performed:

data item '_symmetry_cell_setting' value 'Tetragonal' was changed to
'tetragonal' in accordance with the
/home/saulius/struct/COD-crude-data/automatic-downloads/DataCite-retrospective/ACS/depositions/lib/dictionaries/cif_core.dic
dictionary named 'cif_core.dic' version 2.4.2 last updated on
2011-04-26.

Automatic conversion script
Id: cif_fix_values 6909 2019-04-08 15:41:33Z antanas 
;
_cod_original_cell_volume 9815.1(15)
_cod_original_sg_symbol_H-M P4(2)/n
_cod_database_code 4350302

loop_
_symmetry_equiv_pos_as_xyz
'x, y, z'
'-x+1/2, -y+1/2, z'
'-y, x+1/2, z+1/2'
'y+1/2, -x, z+1/2'
'-x, -y, -z'
'x-1/2, y-1/2, -z'
'y, -x-1/2, -z-1/2'
'-y-1/2, x, -z-1/2'

loop_
_atom_site_label
_atom_site_type_symbol
_atom_site_fract_x
_atom_site_fract_y
_atom_site_fract_z
_atom_site_U_iso_or_equiv
_atom_site_adp_type
_atom_site_occupancy
_atom_site_symmetry_multiplicity
_atom_site_calc_flag
_atom_site_refinement_flags
_atom_site_disorder_assembly
_atom_site_disorder_group
Eu Eu 0.201119(9) 0.155178(9) 0.293551(5) 0.02467(5) Uani 1 1 d . . .
S1 S 0.05165(4) 0.34875(4) 0.38031(3) 0.0262(3) Uani 1 1 d . . .
S2 S 0.14710(4) 0.05136(4) 0.38833(3) 0.0268(3) Uani 1 1 d . A .
O1 O 0.05680(10) 0.34364(10) 0.33500(6) 0.0233(7) Uani 1 1 d . . .
O2 O -0.01588(10) 0.38617(10) 0.39708(6) 0.0298(8) Uani 1 1 d . . .
O3 O 0.15242(10) 0.21247(10) 0.35769(6) 0.0301(8) Uani 1 1 d . . .
O4 O 0.14690(10) 0.05237(10) 0.34232(6) 0.0209(7) Uani 1 1 d . . .
O5 O 0.11696(10) -0.01714(10) 0.40728(6) 0.0270(8) Uani 1 1 d . . .
O6 O 0.28998(10) 0.11642(10) 0.34272(6) 0.0242(8) Uani 1 1 d . . .
O7 O 0.17968(9) 0.28777(10) 0.28152(5) 0.0256(8) Uani 1 1 d . . .
O8 O 0.03587(11) 0.26218(10) 0.24011(6) 0.0328(8) Uani 1 1 d . . .
O9 O 0.06974(11) 0.15622(11) 0.27525(6) 0.0343(8) Uani 1 1 d . . .
C1 C 0.05198(16) 0.25749(16) 0.40280(9) 0.0274(12) Uani 1 1 d . . .
C2 C 0.00452(16) 0.24312(16) 0.43718(9) 0.0340(13) Uani 1 1 d . A .
H1 H -0.0270 0.2830 0.4471 0.041 Uiso 1 1 calc R . .
C3 C 0.00063(17) 0.17407(16) 0.45774(10) 0.0327(13) Uani 1 1 d . . .
C4 C 0.04529(15) 0.11710(16) 0.44080(9) 0.0284(12) Uani 1 1 d . A .
H2 H 0.0431 0.0680 0.4531 0.034 Uiso 1 1 calc R . .
C5 C 0.09202(16) 0.12881(16) 0.40727(10) 0.0288(12) Uani 1 1 d . . .
C6 C 0.10335(16) 0.19950(16) 0.38707(10) 0.0314(13) Uani 1 1 d . A .
C7A C -0.0349(3) 0.1590(3) 0.50229(17) 0.0311(17) Uiso 0.5581(19) 1 d P A 1
C8A C 0.0034(3) 0.1269(3) 0.53649(15) 0.0291(17) Uiso 0.5581(19) 1 d P A 1
H3A H -0.0328 0.1145 0.5590 0.044 Uiso 0.5581(19) 1 calc PR A 1
H4A H 0.0409 0.1630 0.5473 0.044 Uiso 0.5581(19) 1 calc PR A 1
H5A H 0.0292 0.0806 0.5272 0.044 Uiso 0.5581(19) 1 calc PR A 1
C9A C -0.0827(3) 0.2311(3) 0.51513(17) 0.0396(19) Uiso 0.5581(19) 1 d P A 1
H6A H -0.1109 0.2493 0.4904 0.059 Uiso 0.5581(19) 1 calc PR A 1
H7A H -0.0485 0.2710 0.5252 0.059 Uiso 0.5581(19) 1 calc PR A 1
H8A H -0.1182 0.2176 0.5378 0.059 Uiso 0.5581(19) 1 calc PR A 1
C10A C -0.1080(3) 0.1014(3) 0.48842(17) 0.046(2) Uiso 0.5581(19) 1 d P A 1
H9A H -0.0892 0.0495 0.4847 0.070 Uiso 0.5581(19) 1 calc PR A 1
H10A H -0.1303 0.1192 0.4617 0.070 Uiso 0.5581(19) 1 calc PR A 1
H11A H -0.1465 0.1022 0.5108 0.070 Uiso 0.5581(19) 1 calc PR A 1
C7B C -0.0644(3) 0.1628(3) 0.48991(19) 0.0077(17) Uiso 0.4419(19) 1 d P A 2
C8B C -0.1436(4) 0.1942(4) 0.4738(2) 0.062(3) Uiso 0.4419(19) 1 d P A 2
H3B H -0.1656 0.1583 0.4535 0.093 Uiso 0.4419(19) 1 calc PR A 2
H4B H -0.1362 0.2433 0.4599 0.093 Uiso 0.4419(19) 1 calc PR A 2
H5B H -0.1779 0.2002 0.4980 0.093 Uiso 0.4419(19) 1 calc PR A 2
C9B C -0.0433(4) 0.2251(3) 0.5271(2) 0.033(2) Uiso 0.4419(19) 1 d P A 2
H6B H -0.0858 0.2293 0.5470 0.050 Uiso 0.4419(19) 1 calc PR A 2
H7B H -0.0338 0.2746 0.5140 0.050 Uiso 0.4419(19) 1 calc PR A 2
H8B H 0.0021 0.2085 0.5424 0.050 Uiso 0.4419(19) 1 calc PR A 2
C10B C -0.0698(4) 0.0917(3) 0.5027(2) 0.051(3) Uiso 0.4419(19) 1 d P A 2
H9B H -0.0208 0.0749 0.5139 0.076 Uiso 0.4419(19) 1 calc PR A 2
H10B H -0.0841 0.0596 0.4786 0.076 Uiso 0.4419(19) 1 calc PR A 2
H11B H -0.1084 0.0878 0.5249 0.076 Uiso 0.4419(19) 1 calc PR A 2
C11 C 0.24007(16) 0.06187(16) 0.40720(10) 0.0286(13) Uani 1 1 d . . .
C12 C 0.25265(16) 0.03882(16) 0.44811(10) 0.0374(13) Uani 1 1 d . A .
H12 H 0.2121 0.0160 0.4632 0.045 Uiso 1 1 calc R . .
C13 C 0.32178(17) 0.04717(17) 0.46866(10) 0.0321(13) Uani 1 1 d . . .
C14 C 0.38009(16) 0.08049(16) 0.44454(9) 0.0310(13) Uani 1 1 d . A .
H13 H 0.4290 0.0849 0.4568 0.037 Uiso 1 1 calc R . .
C15 C 0.36897(17) 0.10704(17) 0.40366(10) 0.0335(13) Uani 1 1 d . . .
C16 C 0.29898(17) 0.09789(17) 0.38202(11) 0.0351(14) Uani 1 1 d . A .
C17 C 0.33749(16) 0.01471(16) 0.51262(10) 0.0285(12) Uani 1 1 d . A .
C18 C 0.26860(15) 0.02714(17) 0.54213(9) 0.0491(14) Uani 1 1 d . . .
H14 H 0.2593 0.0816 0.5454 0.074 Uiso 1 1 calc R A .
H15 H 0.2790 0.0048 0.5700 0.074 Uiso 1 1 calc R . .
H16 H 0.2238 0.0030 0.5297 0.074 Uiso 1 1 calc R . .
C19 C 0.35256(18) -0.07009(15) 0.51020(10) 0.0524(15) Uani 1 1 d . . .
H17 H 0.3076 -0.0959 0.4990 0.079 Uiso 1 1 calc R A .
H18 H 0.3640 -0.0895 0.5386 0.079 Uiso 1 1 calc R . .
H19 H 0.3957 -0.0795 0.4914 0.079 Uiso 1 1 calc R . .
C20 C 0.40459(16) 0.05126(17) 0.53502(9) 0.0480(15) Uani 1 1 d . . .
H20 H 0.4511 0.0403 0.5192 0.072 Uiso 1 1 calc R A .
H21 H 0.4089 0.0308 0.5639 0.072 Uiso 1 1 calc R . .
H22 H 0.3970 0.1062 0.5364 0.072 Uiso 1 1 calc R . .
C21 C 0.02486(17) 0.20971(17) 0.26565(10) 0.0358(13) Uani 1 1 d . . .
C22 C -0.05132(14) 0.20625(15) 0.28929(10) 0.0447(13) Uani 1 1 d . . .
H23 H -0.0861 0.2438 0.2772 0.067 Uiso 1 1 calc R . .
H24 H -0.0432 0.2173 0.3194 0.067 Uiso 1 1 calc R . .
H25 H -0.0732 0.1555 0.2863 0.067 Uiso 1 1 calc R . .
N1 N 0.02953(14) -0.07961(12) 0.25308(8) 0.0361(10) Uani 1 1 d . . .
C23 C -0.04042(15) -0.08330(16) 0.28086(9) 0.0375(13) Uani 1 1 d . . .
H26 H -0.0852 -0.0716 0.2631 0.045 Uiso 1 1 calc R . .
H27 H -0.0462 -0.1359 0.2913 0.045 Uiso 1 1 calc R . .
C24 C -0.04042(16) -0.03049(17) 0.31874(9) 0.0493(15) Uani 1 1 d . . .
H28 H 0.0062 -0.0389 0.3356 0.059 Uiso 1 1 calc R . .
H29 H -0.0399 0.0226 0.3086 0.059 Uiso 1 1 calc R . .
C25 C -0.10678(17) -0.0421(2) 0.34603(10) 0.0859(18) Uani 1 1 d . . .
H30 H -0.1062 -0.0944 0.3574 0.103 Uiso 1 1 calc R . .
H31 H -0.1536 -0.0357 0.3291 0.103 Uiso 1 1 calc R . .
C26 C -0.10665(19) 0.0132(2) 0.38192(11) 0.107(2) Uani 1 1 d . . .
H32 H -0.0737 0.0561 0.3748 0.160 Uiso 1 1 calc R . .
H33 H -0.0879 -0.0117 0.4077 0.160 Uiso 1 1 calc R . .
H34 H -0.1583 0.0315 0.3868 0.160 Uiso 1 1 calc R . .
C27 C 0.03115(16) -0.00421(15) 0.23035(9) 0.0343(13) Uani 1 1 d . . .
H35 H 0.0825 0.0030 0.2183 0.041 Uiso 1 1 calc R . .
H36 H 0.0232 0.0362 0.2516 0.041 Uiso 1 1 calc R . .
C28 C -0.02684(16) 0.00688(15) 0.19447(9) 0.0420(14) Uani 1 1 d . . .
H37 H -0.0769 -0.0119 0.2040 0.050 Uiso 1 1 calc R . .
H38 H -0.0112 -0.0235 0.1695 0.050 Uiso 1 1 calc R . .
C29 C -0.03399(15) 0.09059(16) 0.18134(9) 0.0397(14) Uani 1 1 d . . .
H39 H 0.0172 0.1123 0.1771 0.048 Uiso 1 1 calc R . .
H40 H -0.0591 0.1194 0.2044 0.048 Uiso 1 1 calc R . .
C30 C -0.08091(17) 0.09870(18) 0.13951(10) 0.0677(17) Uani 1 1 d . . .
H41 H -0.0590 0.0662 0.1175 0.102 Uiso 1 1 calc R . .
H42 H -0.0797 0.1515 0.1300 0.102 Uiso 1 1 calc R . .
H43 H -0.1335 0.0835 0.1448 0.102 Uiso 1 1 calc R . .
C31 C 0.02551(16) -0.14404(15) 0.22196(9) 0.0476(15) Uani 1 1 d . . .
H44 H -0.0216 -0.1388 0.2051 0.057 Uiso 1 1 calc R . .
H45 H 0.0220 -0.1921 0.2380 0.057 Uiso 1 1 calc R . .
C32 C 0.09257(15) -0.14935(16) 0.19136(9) 0.0399(14) Uani 1 1 d . . .
H46 H 0.1044 -0.0981 0.1805 0.048 Uiso 1 1 calc R . .
H47 H 0.1375 -0.1679 0.2071 0.048 Uiso 1 1 calc R . .
C33 C 0.07761(18) -0.20124(18) 0.15441(11) 0.0799(17) Uani 1 1 d . . .
H48 H 0.0374 -0.1790 0.1364 0.096 Uiso 1 1 calc R . .
H49 H 0.0589 -0.2505 0.1652 0.096 Uiso 1 1 calc R . .
C34 C 0.14930(16) -0.2147(2) 0.12711(10) 0.0818(18) Uani 1 1 d . . .
H50 H 0.1732 -0.1660 0.1206 0.123 Uiso 1 1 calc R . .
H51 H 0.1350 -0.2400 0.1006 0.123 Uiso 1 1 calc R . .
H52 H 0.1850 -0.2467 0.1428 0.123 Uiso 1 1 calc R . .
C35 C 0.10080(15) -0.08664(16) 0.27987(9) 0.0396(13) Uani 1 1 d . . .
H53 H 0.1043 -0.0411 0.2981 0.048 Uiso 1 1 calc R . .
H54 H 0.1449 -0.0856 0.2605 0.048 Uiso 1 1 calc R . .
C36 C 0.10840(17) -0.15641(17) 0.30833(11) 0.0662(17) Uani 1 1 d . B .
H55 H 0.1068 -0.2037 0.2914 0.079 Uiso 1 1 calc R . .
H56 H 0.0677 -0.1579 0.3299 0.079 Uiso 1 1 calc R . .
C37 C 0.19083(19) -0.1449(2) 0.33028(11) 0.0693(17) Uani 1 1 d . . .
C38A C 0.1891(3) -0.1860(3) 0.37045(17) 0.074(2) Uiso 0.583(2) 1 d P B 1
H57A H 0.1675 -0.1534 0.3926 0.111 Uiso 0.583(2) 1 calc PR B 1
H58A H 0.2407 -0.2006 0.3784 0.111 Uiso 0.583(2) 1 calc PR B 1
H59A H 0.1578 -0.2315 0.3673 0.111 Uiso 0.583(2) 1 calc PR B 1
C38B C 0.2418(4) -0.1674(4) 0.2991(3) 0.069(3) Uiso 0.417(2) 1 d P B 2
H57B H 0.2883 -0.1860 0.3125 0.103 Uiso 0.417(2) 1 calc PR B 2
H58B H 0.2538 -0.1242 0.2808 0.103 Uiso 0.417(2) 1 calc PR B 2
H59B H 0.2192 -0.2079 0.2820 0.103 Uiso 0.417(2) 1 calc PR B 2
O10 O -0.23141(12) -0.08820(13) 0.22646(8) 0.0757(12) Uani 1 1 d . . .
N2 N -0.18646(14) -0.14602(15) 0.16881(8) 0.0612(12) Uani 1 1 d . . .
C39 C -0.20032(17) -0.13966(18) 0.20964(11) 0.0686(15) Uani 1 1 d . . .
H60 H -0.1839 -0.1800 0.2273 0.082 Uiso 1 1 calc R . .
C40 C -0.14792(19) -0.21134(18) 0.15381(12) 0.110(2) Uani 1 1 d . . .
H61 H -0.0996 -0.1963 0.1410 0.164 Uiso 1 1 calc R . .
H62 H -0.1792 -0.2370 0.1325 0.164 Uiso 1 1 calc R . .
H63 H -0.1384 -0.2459 0.1776 0.164 Uiso 1 1 calc R . .
C41 C -0.2119(2) -0.08811(18) 0.13834(11) 0.091(2) Uani 1 1 d . . .
H64 H -0.2395 -0.0482 0.1535 0.136 Uiso 1 1 calc R . .
H65 H -0.2453 -0.1115 0.1172 0.136 Uiso 1 1 calc R . .
H66 H -0.1677 -0.0661 0.1240 0.136 Uiso 1 1 calc R . .
O11 O 0.2762(2) 0.2606(3) 0.56604(13) 0.0698(18) Uiso 0.50 1 d P . .
N3 N 0.2500 0.2500 0.50431(11) 0.0400(12) Uiso 1 2 d S . .
C42 C 0.3235(2) 0.2710(2) 0.51758(14) 0.1086(18) Uiso 1 1 d . . .
C43 C 0.2500 0.2500 0.45633(15) 0.0517(16) Uiso 1 2 d S . .

loop_
_atom_site_aniso_label
_atom_site_aniso_U_11
_atom_site_aniso_U_22
_atom_site_aniso_U_33
_atom_site_aniso_U_23
_atom_site_aniso_U_13
_atom_site_aniso_U_12
Eu 0.02226(8) 0.02242(9) 0.02934(9) 0.00062(11) -0.00154(11) -0.00179(11)
S1 0.0182(5) 0.0238(5) 0.0366(6) -0.0009(5) -0.0002(4) 0.0008(4)
S2 0.0228(5) 0.0244(5) 0.0333(6) 0.0017(5) -0.0021(4) -0.0051(4)
O1 0.0203(12) 0.0224(13) 0.0272(14) 0.0060(11) -0.0055(11) -0.0033(11)
O2 0.0234(13) 0.0213(13) 0.0446(17) -0.0070(11) -0.0021(11) 0.0015(11)
O3 0.0242(13) 0.0311(14) 0.0351(16) -0.0008(12) -0.0021(11) 0.0033(11)
O4 0.0132(12) 0.0252(13) 0.0243(14) -0.0012(11) 0.0028(10) -0.0066(11)
O5 0.0249(13) 0.0167(13) 0.0394(16) 0.0032(11) -0.0022(11) -0.0106(11)
O6 0.0222(13) 0.0317(14) 0.0186(15) -0.0017(11) 0.0053(10) 0.0030(11)
O7 0.0279(13) 0.0222(13) 0.0267(16) 0.0058(12) -0.0062(10) -0.0065(10)
O8 0.0323(14) 0.0317(14) 0.0343(17) 0.0052(12) -0.0015(12) -0.0029(12)
O9 0.0338(14) 0.0320(14) 0.0371(17) -0.0019(12) -0.0031(11) -0.0014(12)
C1 0.020(2) 0.026(2) 0.036(2) 0.0059(17) -0.0067(17) -0.0090(17)
C2 0.038(2) 0.029(2) 0.036(3) -0.0105(19) 0.0050(19) -0.0070(18)
C3 0.030(2) 0.031(2) 0.037(3) -0.0033(18) 0.0126(18) -0.0099(18)
C4 0.030(2) 0.027(2) 0.027(2) 0.0020(17) 0.0080(17) -0.0136(17)
C5 0.020(2) 0.030(2) 0.036(3) 0.0013(18) 0.0048(18) -0.0112(17)
C6 0.023(2) 0.037(2) 0.034(3) -0.0019(18) -0.0063(18) -0.0050(18)
C11 0.028(2) 0.027(2) 0.031(2) -0.0031(18) -0.0013(18) -0.0007(18)
C12 0.035(2) 0.035(2) 0.042(3) 0.000(2) 0.0062(19) -0.001(2)
C13 0.033(2) 0.033(2) 0.031(3) 0.0014(18) -0.0001(18) -0.0004(19)
C14 0.030(2) 0.033(2) 0.030(3) -0.0028(18) -0.0051(18) 0.0021(19)
C15 0.034(2) 0.030(2) 0.036(3) 0.0045(19) -0.0002(19) 0.0008(19)
C16 0.039(2) 0.029(2) 0.038(3) 0.0001(19) -0.0004(19) 0.0017(19)
C17 0.032(2) 0.028(2) 0.025(2) -0.0022(17) -0.0086(17) -0.0014(18)
C18 0.042(2) 0.077(3) 0.028(3) 0.029(2) 0.0089(19) 0.038(2)
C19 0.084(3) 0.036(2) 0.038(3) 0.0220(19) -0.015(2) 0.004(2)
C20 0.050(3) 0.065(3) 0.029(3) 0.007(2) -0.012(2) -0.005(2)
C21 0.034(2) 0.038(2) 0.035(3) -0.0106(19) -0.0078(19) -0.0020(19)
C22 0.041(2) 0.042(2) 0.051(3) 0.001(2) 0.006(2) -0.0069(19)
N1 0.0517(19) 0.0229(16) 0.034(2) 0.0100(14) 0.0129(16) -0.0115(14)
C23 0.041(2) 0.034(2) 0.038(3) 0.0115(18) 0.0046(18) -0.0074(18)
C24 0.048(3) 0.059(3) 0.042(3) -0.001(2) 0.013(2) -0.014(2)
C25 0.056(3) 0.134(4) 0.068(3) -0.039(3) 0.050(2) -0.050(3)
C26 0.044(3) 0.212(5) 0.064(4) -0.028(3) 0.004(3) -0.002(3)
C27 0.026(2) 0.035(2) 0.042(3) -0.0095(18) 0.0079(18) -0.0047(18)
C28 0.035(2) 0.053(2) 0.038(3) -0.0071(19) -0.0026(19) 0.0024(19)
C29 0.012(2) 0.051(2) 0.056(3) 0.006(2) 0.0080(18) 0.0035(18)
C30 0.059(3) 0.069(3) 0.075(4) 0.025(2) 0.000(2) 0.003(2)
C31 0.035(2) 0.022(2) 0.087(3) -0.010(2) -0.003(2) -0.0078(18)
C32 0.022(2) 0.043(2) 0.055(3) -0.0164(19) 0.0043(18) -0.0033(18)
C33 0.068(3) 0.090(3) 0.082(3) -0.064(2) -0.004(3) 0.018(3)
C34 0.036(2) 0.131(4) 0.078(3) -0.051(3) 0.006(2) 0.028(2)
C35 0.018(2) 0.062(2) 0.038(3) -0.0272(19) -0.0005(17) -0.0010(19)
C36 0.065(3) 0.056(3) 0.077(3) 0.033(2) 0.023(2) -0.005(2)
C37 0.067(3) 0.089(3) 0.052(3) 0.019(2) 0.002(2) 0.048(2)
O10 0.0386(17) 0.083(2) 0.105(3) -0.0200(16) 0.0057(15) 0.0150(15)
N2 0.053(2) 0.075(2) 0.056(2) -0.0255(19) 0.0021(17) -0.012(2)
C39 0.045(2) 0.059(3) 0.102(3) -0.008(3) -0.012(3) 0.006(2)
C40 0.056(3) 0.117(4) 0.155(5) -0.064(3) -0.005(3) -0.012(3)
C41 0.139(4) 0.070(3) 0.063(4) 0.005(3) -0.004(3) -0.008(3)

loop_
_atom_type_symbol
_atom_type_description
_atom_type_scat_dispersion_real
_atom_type_scat_dispersion_imag
_atom_type_scat_source
C C 0.0033 0.0016 'International Tables Vol C Tables 4.2.6.8 and 6.1.1.4'
H H 0.0000 0.0000 'International Tables Vol C Tables 4.2.6.8 and 6.1.1.4'
N N 0.0061 0.0033 'International Tables Vol C Tables 4.2.6.8 and 6.1.1.4'
O O 0.0106 0.0060 'International Tables Vol C Tables 4.2.6.8 and 6.1.1.4'
S S 0.1246 0.1234 'International Tables Vol C Tables 4.2.6.8 and 6.1.1.4'
Eu Eu -0.1578 3.6682 'International Tables Vol C Tables 4.2.6.8 and 6.1.1.4'

loop_
_geom_angle_atom_site_label_1
_geom_angle_atom_site_label_2
_geom_angle_atom_site_label_3
_geom_angle
_geom_angle_site_symmetry_1
_geom_angle_site_symmetry_3
O6 Eu O7 68.20(6) . 2
O6 Eu O9 145.46(6) . .
O7 Eu O9 145.30(6) 2 .
O6 Eu O7 120.13(6) . .
O7 Eu O7 72.53(7) 2 .
O9 Eu O7 78.55(6) . .
O6 Eu O7 130.97(6) . 8_656
O7 Eu O7 72.18(7) 2 8_656
O9 Eu O7 80.85(6) . 8_656
O7 Eu O7 71.54(6) . 8_656
O6 Eu O3 78.76(6) . .
O7 Eu O3 105.80(6) 2 .
O9 Eu O3 81.56(6) . .
O7 Eu O3 70.61(6) . .
O7 Eu O3 140.65(6) 8_656 .
O6 Eu O8 81.69(6) . 8_656
O7 Eu O8 93.53(6) 2 8_656
O9 Eu O8 99.16(6) . 8_656
O7 Eu O8 144.39(6) . 8_656
O7 Eu O8 73.01(6) 8_656 8_656
O3 Eu O8 144.78(6) . 8_656
O6 Eu O4 69.01(6) . .
O7 Eu O4 136.91(6) 2 .
O9 Eu O4 77.74(6) . .
O7 Eu O4 136.55(6) . .
O7 Eu O4 138.15(6) 8_656 .
O3 Eu O4 70.28(6) . .
O8 Eu O4 75.46(6) 8_656 .
O6 Eu Eu 87.25(4) . 2
O7 Eu Eu 38.12(4) 2 2
O9 Eu Eu 115.97(5) . 2
O7 Eu Eu 37.42(4) . 2
O7 Eu Eu 78.66(4) 8_656 2
O3 Eu Eu 77.94(4) . 2
O8 Eu Eu 130.10(4) 8_656 2
O4 Eu Eu 143.18(4) . 2
O6 Eu Eu 95.35(5) . 8_656
O7 Eu Eu 37.24(4) 2 8_656
O9 Eu Eu 117.98(5) . 8_656
O7 Eu Eu 77.56(4) . 8_656
O7 Eu Eu 37.30(4) 8_656 8_656
O3 Eu Eu 138.32(4) . 8_656
O8 Eu Eu 72.29(5) 8_656 8_656
O4 Eu Eu 145.89(4) . 8_656
Eu Eu Eu 60.492(3) 2 8_656
O6 Eu Eu 145.31(4) . 7_566
O7 Eu Eu 77.94(4) 2 7_566
O9 Eu Eu 67.42(5) . 7_566
O7 Eu Eu 37.49(4) . 7_566
O7 Eu Eu 36.37(4) 8_656 7_566
O3 Eu Eu 104.28(4) . 7_566
O8 Eu Eu 108.46(5) 8_656 7_566
O4 Eu Eu 145.15(4) . 7_566
Eu Eu Eu 60.492(3) 2 7_566
Eu Eu Eu 59.015(7) 8_656 7_566
O1 S1 O2 116.11(12) . .
O1 S1 C1 110.06(13) . .
O2 S1 C1 105.73(13) . .
O1 S1 C15 113.11(13) . 2
O2 S1 C15 107.29(13) . 2
C1 S1 C15 103.56(14) . 2
O4 S2 O5 114.90(11) . .
O4 S2 C11 109.85(13) . .
O5 S2 C11 106.97(13) . .
O4 S2 C5 108.93(13) . .
O5 S2 C5 107.59(13) . .
C11 S2 C5 108.41(14) . .
C6 O3 Eu 139.93(18) . .
S2 O4 Eu 127.38(10) . .
C16 O6 Eu 143.38(18) . .
Eu O7 Eu 104.46(6) 2 .
Eu O7 Eu 106.39(7) 2 7_566
Eu O7 Eu 105.20(7) . 7_566
C21 O8 Eu 127.81(18) . 7_566
C21 O9 Eu 131.98(18) . .
C2 C1 C6 120.8(3) . .
C2 C1 S1 118.5(2) . .
C6 C1 S1 120.6(2) . .
C3 C2 C1 123.7(3) . .
C2 C3 C4 115.6(3) . .
C2 C3 C7B 117.3(3) . .
C4 C3 C7B 125.6(3) . .
C2 C3 C7A 126.3(3) . .
C4 C3 C7A 116.9(3) . .
C7B C3 C7A 24.3(3) . .
C5 C4 C3 122.4(3) . .
C4 C5 C6 124.8(3) . .
C4 C5 S2 118.4(2) . .
C6 C5 S2 116.7(2) . .
O3 C6 C5 125.1(3) . .
O3 C6 C1 122.6(3) . .
C5 C6 C1 112.3(3) . .
C8A C7A C3 124.7(4) . .
C8A C7A C9A 112.9(4) . .
C3 C7A C9A 107.9(4) . .
C8A C7A C10A 108.9(4) . .
C3 C7A C10A 100.1(4) . .
C9A C7A C10A 98.2(4) . .
C10B C7B C3 112.0(5) . .
C10B C7B C8B 111.4(5) . .
C3 C7B C8B 113.6(5) . .
C10B C7B C9B 115.7(5) . .
C3 C7B C9B 102.3(4) . .
C8B C7B C9B 101.1(5) . .
C12 C11 C16 121.8(3) . .
C12 C11 S2 116.0(2) . .
C16 C11 S2 122.0(2) . .
C11 C12 C13 123.3(3) . .
C12 C13 C14 115.8(3) . .
C12 C13 C17 122.9(3) . .
C14 C13 C17 120.9(3) . .
C15 C14 C13 122.7(3) . .
C14 C15 C16 122.1(3) . .
C14 C15 S1 115.1(2) . 2
C16 C15 S1 122.8(2) . 2
O6 C16 C15 122.6(3) . .
O6 C16 C11 123.1(3) . .
C15 C16 C11 114.2(3) . .
C20 C17 C19 107.7(2) . .
C20 C17 C13 113.8(2) . .
C19 C17 C13 110.9(2) . .
C20 C17 C18 105.9(2) . .
C19 C17 C18 107.9(2) . .
C13 C17 C18 110.5(2) . .
O8 C21 O9 127.7(3) . .
O8 C21 C22 118.7(3) . .
O9 C21 C22 113.6(3) . .
C31 N1 C27 111.0(2) . .
C31 N1 C23 107.8(2) . .
C27 N1 C23 109.1(2) . .
C31 N1 C35 109.8(2) . .
C27 N1 C35 108.6(2) . .
C23 N1 C35 110.5(2) . .
C24 C23 N1 115.4(2) . .
C25 C24 C23 112.0(3) . .
C24 C25 C26 110.5(3) . .
N1 C27 C28 116.6(2) . .
C27 C28 C29 112.0(2) . .
C28 C29 C30 111.0(2) . .
N1 C31 C32 114.9(2) . .
C33 C32 C31 112.9(2) . .
C32 C33 C34 112.3(3) . .
N1 C35 C36 117.6(2) . .
C35 C36 C37 103.1(2) . .
C38B C37 C38A 119.0(4) . .
C38B C37 C36 104.1(4) . .
C38A C37 C36 106.7(3) . .
C39 N2 C40 119.0(3) . .
C39 N2 C41 121.5(3) . .
C40 N2 C41 119.5(3) . .
O10 C39 N2 126.1(3) . .
O11 O11 C42 118.8(2) 2 .
C42 N3 C42 145.6(5) . 2
C42 N3 C43 107.2(2) . .
C42 N3 C43 107.2(2) 2 .
N3 C42 O11 78.0(3) . .

loop_
_geom_bond_atom_site_label_1
_geom_bond_atom_site_label_2
_geom_bond_distance
_geom_bond_site_symmetry_2
Eu O6 2.3080(18) .
Eu O7 2.3635(17) 2
Eu O9 2.3899(19) .
Eu O7 2.4012(18) .
Eu O7 2.4117(17) 8_656
Eu O3 2.4172(19) .
Eu O8 2.4453(19) 8_656
Eu O4 2.5631(18) .
Eu Eu 3.7664(4) 2
Eu Eu 3.8235(4) 8_656
Eu Eu 3.8235(4) 7_566
S1 O1 1.433(2) .
S1 O2 1.462(2) .
S1 C1 1.760(3) .
S1 C15 1.765(3) 2
S2 O4 1.449(2) .
S2 O5 1.4497(19) .
S2 C11 1.755(3) .
S2 C5 1.781(3) .
O3 C6 1.288(4) .
O6 C16 1.290(4) .
O7 Eu 2.3635(17) 2
O7 Eu 2.4117(17) 7_566
O8 C21 1.242(4) .
O8 Eu 2.4453(19) 7_566
O9 C21 1.269(3) .
C1 C2 1.393(4) .
C1 C6 1.454(4) .
C2 C3 1.382(4) .
C3 C4 1.385(4) .
C3 C7B 1.544(7) .
C3 C7A 1.560(6) .
C4 C5 1.356(4) .
C5 C6 1.415(4) .
C7A C8A 1.393(7) .
C7A C9A 1.579(7) .
C7A C10A 1.699(7) .
C7B C10B 1.322(8) .
C7B C8B 1.587(9) .
C7B C9B 1.648(8) .
C11 C12 1.369(4) .
C11 C16 1.454(4) .
C12 C13 1.389(4) .
C13 C14 1.408(4) .
C13 C17 1.524(4) .
C14 C15 1.384(4) .
C15 C16 1.420(4) .
C15 S1 1.765(3) 2
C17 C20 1.522(4) .
C17 C19 1.522(4) .
C17 C18 1.546(4) .
C21 C22 1.538(4) .
N1 C31 1.503(4) .
N1 C27 1.512(3) .
N1 C23 1.515(4) .
N1 C35 1.520(4) .
C23 C24 1.514(4) .
C24 C25 1.467(4) .
C25 C26 1.494(5) .
C27 C28 1.537(4) .
C28 C29 1.540(4) .
C29 C30 1.563(4) .
C31 C32 1.529(4) .
C32 C33 1.504(4) .
C33 C34 1.548(4) .
C35 C36 1.529(4) .
C36 C37 1.624(5) .
C37 C38B 1.390(8) .
C37 C38A 1.459(6) .
O10 C39 1.186(4) .
N2 C39 1.314(4) .
N2 C40 1.420(4) .
N2 C41 1.472(4) .
O11 O11 1.000(9) 2
O11 C42 1.749(6) .
N3 C42 1.413(4) .
N3 C42 1.413(4) 2
N3 C43 1.511(6) .
